data_7205834
loop_
_publ_author_name
'Tian, Chong-Bin'
'He, Zhang-Zhen'
'Li, Zhi-Hua'
'Lin, Ping'
'Du, Shao-Wu'

_publ_section_title
;
 Two new ferrimagnetic MnII-carboxylate coordination polymers
 constructed from 5-tert-butyl isophthalic acid with (5/2, 15/2) and
 (5/2, 10/2) spin topologies
;
_journal_issue 8
_journal_name_full CrystEngComm
_journal_page_first 3080
_journal_paper_doi 10.1039/c0ce00864h
_journal_volume 13
_journal_year 2011
_chemical_formula_sum 'C50 H60 Cl0 Mn4 N0 O20'
_chemical_formula_weight 1200.74
_chemical_name_systematic
;
?
;
_space_group_IT_number 15
_symmetry_cell_setting monoclinic
_symmetry_space_group_name_Hall '-C 2yc'
_symmetry_space_group_name_H-M 'C 1 2/c 1'
_atom_sites_solution_hydrogens geom
_atom_sites_solution_primary direct
_atom_sites_solution_secondary difmap
_audit_creation_method SHELXL-97
_cell_angle_alpha 90.00
_cell_angle_beta 101.297(3)
_cell_angle_gamma 90.00
_cell_formula_units_Z 8
_cell_length_a 11.6608(6)
_cell_length_b 39.3981(19)
_cell_length_c 24.4617(12)
_cell_measurement_reflns_used 13236
_cell_measurement_temperature 293(2)
_cell_measurement_theta_max 27.4835
_cell_measurement_theta_min 3.1022
_cell_volume 11020.3(10)
_computing_structure_refinement 'SHELXL-97 (Sheldrick, 1997)'
_computing_structure_solution 'SHELXS-97 (Sheldrick, 1990)'
_diffrn_ambient_temperature 293(2)
_diffrn_detector_area_resol_mean 14.6306
_diffrn_measured_fraction_theta_full 0.988
_diffrn_measured_fraction_theta_max 0.988
_diffrn_measurement_device_type 'Mercury70 (2x2 bin mode)'
_diffrn_measurement_method CCD_Profile_fitting
_diffrn_radiation_monochromator graphite
_diffrn_radiation_source 'fine-focus sealed tube'
_diffrn_radiation_type MoK\a
_diffrn_radiation_wavelength 0.71073
_diffrn_reflns_av_R_equivalents 0.0240
_diffrn_reflns_av_sigmaI/netI 0.0292
_diffrn_reflns_limit_h_max 15
_diffrn_reflns_limit_h_min -14
_diffrn_reflns_limit_k_max 51
_diffrn_reflns_limit_k_min -51
_diffrn_reflns_limit_l_max 31
_diffrn_reflns_limit_l_min -31
_diffrn_reflns_number 40296
_diffrn_reflns_theta_full 27.48
_diffrn_reflns_theta_max 27.48
_diffrn_reflns_theta_min 2.24
_exptl_absorpt_coefficient_mu 0.969
_exptl_absorpt_correction_T_max 1.0000
_exptl_absorpt_correction_T_min 0.8392
_exptl_absorpt_correction_type multi-scan
_exptl_crystal_colour White
_exptl_crystal_density_diffrn 1.447
_exptl_crystal_density_method 'not measured'
_exptl_crystal_description Prism
_exptl_crystal_F_000 4960
_exptl_crystal_size_max 0.5000
_exptl_crystal_size_mid 0.5000
_exptl_crystal_size_min 0.4500
_refine_diff_density_max 1.863
_refine_diff_density_min -0.688
_refine_diff_density_rms 0.096
_refine_ls_extinction_method none
_refine_ls_goodness_of_fit_ref 0.991
_refine_ls_hydrogen_treatment constr
_refine_ls_matrix_type full
_refine_ls_number_parameters 698
_refine_ls_number_reflns 12506
_refine_ls_number_restraints 0
_refine_ls_restrained_S_all 0.991
_refine_ls_R_factor_all 0.0628
_refine_ls_R_factor_gt 0.0574
_refine_ls_shift/su_max 0.065
_refine_ls_shift/su_mean 0.003
_refine_ls_structure_factor_coef Fsqd
_refine_ls_weighting_details 'calc w=1/[\s^2^(Fo^2^)+(0.1146P)^2^+46.9673P] where P=(Fo^2^+2Fc^2^)/3'
_refine_ls_weighting_scheme calc
_refine_ls_wR_factor_gt 0.1828
_refine_ls_wR_factor_ref 0.1885
_reflns_number_gt 11292
_reflns_number_total 12506
_reflns_threshold_expression >2sigma(I)
_cod_data_source_file c0ce00864h.txt
_cod_data_source_block MN1
_cod_depositor_comments
;
The following automatic conversions were performed:
'_exptl_absorpt_correction_type' value 'Multi-scan' changed to
'multi-scan' according to
'/home/saulius/struct/CIF-dictionaries/cif_core.dic' dictionary named
'cif_core.dic' version 2.4.1 from 2010-06-29.

Automatic conversion script
Id: cif_fix_enum 1555 2011-01-17 13:19:09Z saulius 
;
_cod_original_cell_volume 11020.3(9)
_cod_original_sg_symbol_H-M C2/c
_cod_database_code 7205834

loop_
_symmetry_equiv_pos_as_xyz
'x, y, z'
'-x, y, -z+1/2'
'x+1/2, y+1/2, z'
'-x+1/2, y+1/2, -z+1/2'
'-x, -y, -z'
'x, -y, z-1/2'
'-x+1/2, -y+1/2, -z'
'x+1/2, -y+1/2, z-1/2'

loop_
_atom_site_label
_atom_site_type_symbol
_atom_site_fract_x
_atom_site_fract_y
_atom_site_fract_z
_atom_site_U_iso_or_equiv
_atom_site_adp_type
_atom_site_occupancy
_atom_site_symmetry_multiplicity
_atom_site_calc_flag
_atom_site_refinement_flags
_atom_site_disorder_assembly
_atom_site_disorder_group
Mn1 Mn 0.5000 0.209126(16) 0.2500 0.02520(16) Uani 1 2 d S . .
Mn2 Mn 0.80595(4) 0.119682(11) 0.380486(18) 0.02555(13) Uani 1 1 d . . .
Mn3 Mn 0.88221(5) 0.041689(12) 0.367143(19) 0.02932(14) Uani 1 1 d . . .
Mn4 Mn 1.0000 0.031295(17) 0.2500 0.03150(18) Uani 1 2 d S . .
Mn5 Mn 0.72126(5) 0.198828(12) 0.37166(2) 0.02932(14) Uani 1 1 d . . .
O1 O 0.8967(3) 0.26470(8) 0.61939(13) 0.0584(9) Uani 1 1 d . . .
O2 O 1.0272(3) 0.25014(6) 0.69456(10) 0.0391(6) Uani 1 1 d . . .
O3 O 0.8051(3) 0.19542(7) 0.45524(12) 0.0529(8) Uani 1 1 d . . .
O4 O 0.8939(3) 0.14618(8) 0.45039(11) 0.0439(7) Uani 1 1 d . . .
O5 O 1.0730(3) -0.03809(8) 0.54371(11) 0.0502(7) Uani 1 1 d . . .
O6 O 1.2097(3) -0.07624(7) 0.56804(11) 0.0446(7) Uani 1 1 d . . .
O7 O 0.9852(3) 0.00269(7) 0.34502(13) 0.0489(7) Uani 1 1 d . . .
O8 O 1.1120(3) -0.00935(7) 0.29322(10) 0.0422(6) Uani 1 1 d . . .
O9 O 0.7251(2) 0.08861(7) 0.31203(10) 0.0382(6) Uani 1 1 d . . .
O10 O 0.8122(2) 0.04608(6) 0.27750(10) 0.0332(5) Uani 1 1 d . . .
O11 O 0.4891(3) 0.17008(6) 0.18741(11) 0.0413(6) Uani 1 1 d . . .
O12 O 0.3602(2) 0.14776(6) 0.11880(10) 0.0319(5) Uani 1 1 d . . .
O13 O 1.0328(2) 0.09313(6) 0.13117(10) 0.0292(5) Uani 1 1 d . . .
O14 O 0.9403(2) 0.07162(6) 0.19403(11) 0.0366(6) Uani 1 1 d . . .
O15 O 0.6978(2) 0.20151(6) 0.27462(10) 0.0332(5) Uani 1 1 d . . .
O16 O 0.8164(2) 0.16264(6) 0.31899(10) 0.0353(5) Uani 1 1 d . . .
O17 O 0.8464(5) 0.24019(12) 0.3639(2) 0.0899(14) Uani 1 1 d . . .
H17 H 0.8725 0.2414 0.3304 0.108 Uiso 1 1 calc R . .
O18 O 0.7401(4) 0.00511(11) 0.36331(17) 0.0754(12) Uani 1 1 d . . .
H18 H 0.6992 0.0006 0.3275 0.090 Uiso 1 1 calc R . .
O19 O 0.2526(15) 0.2774(3) 0.2367(5) 0.356(12) Uani 1 1 d . . .
O20 O 0.7067(6) -0.02938(15) 0.2623(3) 0.117(2) Uani 1 1 d . . .
C1 C 0.9708(3) 0.24458(8) 0.64644(14) 0.0313(7) Uani 1 1 d . . .
C2 C 0.8740(3) 0.17244(9) 0.47573(13) 0.0319(7) Uani 1 1 d . . .
C3 C 1.1433(4) -0.05864(9) 0.53116(14) 0.0375(8) Uani 1 1 d . . .
C4 C 1.0704(3) -0.01423(8) 0.33633(13) 0.0313(7) Uani 1 1 d . . .
C5 C 0.7402(3) 0.07051(8) 0.27158(13) 0.0282(6) Uani 1 1 d . . .
C6 C 0.4553(3) 0.14625(8) 0.15482(13) 0.0282(6) Uani 1 1 d . . .
C7 C 0.9613(3) 0.09543(8) 0.16444(12) 0.0264(6) Uani 1 1 d . . .
C8 C 0.7685(3) 0.17714(8) 0.27402(13) 0.0280(6) Uani 1 1 d . . .
C9 C 0.9895(3) 0.21236(8) 0.61632(13) 0.0273(6) Uani 1 1 d . . .
C10 C 1.0668(3) 0.18746(9) 0.64151(14) 0.0332(7) Uani 1 1 d . . .
H10A H 1.1093 0.1910 0.6774 0.040 Uiso 1 1 calc R . .
C11 C 1.0816(4) 0.15717(10) 0.61380(15) 0.0386(8) Uani 1 1 d . . .
C12 C 1.0174(3) 0.15288(9) 0.56023(15) 0.0357(8) Uani 1 1 d . . .
H12A H 1.0259 0.1329 0.5412 0.043 Uiso 1 1 calc R . .
C13 C 0.9409(3) 0.17756(8) 0.53431(13) 0.0296(7) Uani 1 1 d . . .
C14 C 0.9270(3) 0.20734(8) 0.56248(13) 0.0293(6) Uani 1 1 d . . .
H14A H 0.8758 0.2240 0.5453 0.035 Uiso 1 1 calc R . .
C15 C 1.1661(5) 0.12979(12) 0.6431(2) 0.0571(13) Uani 1 1 d . . .
C16 C 1.1957(11) 0.1041(3) 0.6023(3) 0.179(7) Uani 1 1 d . . .
H16A H 1.2348 0.1153 0.5762 0.268 Uiso 1 1 calc R . .
H16B H 1.1251 0.0938 0.5826 0.268 Uiso 1 1 calc R . .
H16C H 1.2460 0.0870 0.6221 0.268 Uiso 1 1 calc R . .
C17 C 1.1032(8) 0.1117(2) 0.6859(4) 0.122(3) Uani 1 1 d . . .
H17A H 1.1531 0.0943 0.7051 0.183 Uiso 1 1 calc R . .
H17B H 1.0316 0.1017 0.6666 0.183 Uiso 1 1 calc R . .
H17C H 1.0864 0.1280 0.7124 0.183 Uiso 1 1 calc R . .
C18 C 1.2777(6) 0.1450(2) 0.6757(4) 0.103(3) Uani 1 1 d . . .
H18A H 1.3190 0.1562 0.6506 0.154 Uiso 1 1 calc R . .
H18B H 1.3258 0.1274 0.6952 0.154 Uiso 1 1 calc R . .
H18C H 1.2591 0.1612 0.7020 0.154 Uiso 1 1 calc R . .
C19 C 1.1581(3) -0.06196(8) 0.47152(13) 0.0319(7) Uani 1 1 d . . .
C20 C 1.2276(3) -0.08760(9) 0.45603(14) 0.0356(8) Uani 1 1 d . . .
H20A H 1.2625 -0.1032 0.4826 0.043 Uiso 1 1 calc R . .
C21 C 1.2459(3) -0.09034(8) 0.40170(15) 0.0337(7) Uani 1 1 d . . .
C22 C 1.1931(3) -0.06600(9) 0.36338(14) 0.0326(7) Uani 1 1 d . . .
H22A H 1.2048 -0.0670 0.3269 0.039 Uiso 1 1 calc R . .
C23 C 1.1235(3) -0.04040(8) 0.37834(13) 0.0281(6) Uani 1 1 d . . .
C24 C 1.1036(3) -0.03866(8) 0.43232(13) 0.0305(7) Uani 1 1 d . . .
H24A H 1.0544 -0.0221 0.4421 0.037 Uiso 1 1 calc R . .
C25 C 1.3191(4) -0.11874(11) 0.38317(19) 0.0478(10) Uani 1 1 d . . .
C26 C 1.4097(7) -0.10384(18) 0.3541(4) 0.100(3) Uani 1 1 d . . .
H26A H 1.3718 -0.0907 0.3227 0.150 Uiso 1 1 calc R . .
H26B H 1.4539 -0.1218 0.3416 0.150 Uiso 1 1 calc R . .
H26C H 1.4613 -0.0895 0.3796 0.150 Uiso 1 1 calc R . .
C27 C 1.2368(6) -0.14247(15) 0.3442(3) 0.0741(17) Uani 1 1 d . . .
H27A H 1.1970 -0.1299 0.3125 0.111 Uiso 1 1 calc R . .
H27B H 1.1805 -0.1519 0.3637 0.111 Uiso 1 1 calc R . .
H27C H 1.2813 -0.1604 0.3319 0.111 Uiso 1 1 calc R . .
C28 C 1.3824(6) -0.13986(14) 0.4330(3) 0.0730(17) Uani 1 1 d . . .
H28A H 1.4351 -0.1255 0.4580 0.110 Uiso 1 1 calc R . .
H28B H 1.4257 -0.1578 0.4199 0.110 Uiso 1 1 calc R . .
H28C H 1.3259 -0.1494 0.4524 0.110 Uiso 1 1 calc R . .
C29 C 0.6689(3) 0.07849(8) 0.21540(12) 0.0268(6) Uani 1 1 d . . .
C30 C 0.6766(3) 0.05923(8) 0.16823(14) 0.0313(7) Uani 1 1 d . . .
H30A H 0.7252 0.0403 0.1719 0.038 Uiso 1 1 calc R . .
C31 C 0.6127(3) 0.06797(9) 0.11572(14) 0.0336(7) Uani 1 1 d . . .
C32 C 0.5369(3) 0.09551(8) 0.11198(14) 0.0322(7) Uani 1 1 d . . .
H32A H 0.4897 0.1008 0.0778 0.039 Uiso 1 1 calc R . .
C33 C 0.5302(3) 0.11546(8) 0.15849(13) 0.0272(6) Uani 1 1 d . . .
C34 C 0.5982(3) 0.10718(8) 0.21002(13) 0.0277(6) Uani 1 1 d . . .
H34A H 0.5964 0.1208 0.2409 0.033 Uiso 1 1 calc R . .
C35 C 0.6344(4) 0.04838(11) 0.06416(16) 0.0474(10) Uani 1 1 d . . .
C36 C 0.6132(6) 0.01051(13) 0.0714(2) 0.0688(15) Uani 1 1 d . . .
H36A H 0.6268 -0.0016 0.0392 0.103 Uiso 1 1 calc R . .
H36B H 0.5339 0.0070 0.0756 0.103 Uiso 1 1 calc R . .
H36C H 0.6657 0.0023 0.1040 0.103 Uiso 1 1 calc R . .
C37 C 0.5551(6) 0.06052(17) 0.0111(2) 0.083(2) Uani 1 1 d . . .
H37A H 0.5683 0.0843 0.0059 0.124 Uiso 1 1 calc R . .
H37B H 0.4750 0.0570 0.0138 0.124 Uiso 1 1 calc R . .
H37C H 0.5719 0.0480 -0.0201 0.124 Uiso 1 1 calc R . .
C38 C 0.7616(5) 0.05281(17) 0.0594(2) 0.0705(15) Uani 1 1 d . . .
H38A H 0.7772 0.0764 0.0545 0.106 Uiso 1 1 calc R . .
H38B H 0.7764 0.0402 0.0280 0.106 Uiso 1 1 calc R . .
H38C H 0.8114 0.0447 0.0928 0.106 Uiso 1 1 calc R . .
C39 C 0.8958(3) 0.12792(8) 0.16718(13) 0.0283(6) Uani 1 1 d . . .
C40 C 0.8609(3) 0.14794(9) 0.11992(14) 0.0345(7) Uani 1 1 d . . .
H40A H 0.8849 0.1422 0.0870 0.041 Uiso 1 1 calc R . .
C41 C 0.7903(4) 0.17648(9) 0.12118(15) 0.0369(8) Uani 1 1 d . A .
C42 C 0.7605(3) 0.18544(9) 0.17181(15) 0.0342(7) Uani 1 1 d . . .
H42A H 0.7138 0.2044 0.1734 0.041 Uiso 1 1 calc R . .
C43 C 0.7997(3) 0.16645(8) 0.22028(13) 0.0284(6) Uani 1 1 d . . .
C44 C 0.8641(3) 0.13718(8) 0.21741(13) 0.0275(6) Uani 1 1 d . . .
H44A H 0.8863 0.1237 0.2489 0.033 Uiso 1 1 calc R . .
C45 C 0.7431(6) 0.19689(14) 0.06777(19) 0.0646(15) Uani 1 1 d . . .
C46 C 0.754(3) 0.2355(3) 0.0831(8) 0.122(10) Uani 0.63(4) 1 d P A 1
H46A H 0.6873 0.2424 0.0980 0.183 Uiso 0.63(4) 1 calc PR A 1
H46B H 0.7569 0.2485 0.0502 0.183 Uiso 0.63(4) 1 calc PR A 1
H46C H 0.8240 0.2392 0.1104 0.183 Uiso 0.63(4) 1 calc PR A 1
C46' C 0.711(5) 0.1736(9) 0.0205(11) 0.18(3) Uani 0.36(3) 1 d P A 2
H46D H 0.6403 0.1618 0.0235 0.277 Uiso 0.36(3) 1 calc PR A 2
H46E H 0.7727 0.1574 0.0208 0.277 Uiso 0.36(3) 1 calc PR A 2
H46F H 0.6987 0.1862 -0.0137 0.277 Uiso 0.36(3) 1 calc PR A 2
C47 C 0.6084(15) 0.1902(7) 0.0532(6) 0.131(10) Uani 0.64(3) 1 d P A 1
H47A H 0.5856 0.1771 0.0823 0.197 Uiso 0.64(3) 1 calc PR A 1
H47B H 0.5895 0.1780 0.0186 0.197 Uiso 0.64(3) 1 calc PR A 1
H47C H 0.5675 0.2115 0.0495 0.197 Uiso 0.64(3) 1 calc PR A 1
C47' C 0.864(2) 0.2131(13) 0.0532(18) 0.128(19) Uani 0.37(4) 1 d P A 2
H47D H 0.9286 0.2079 0.0827 0.192 Uiso 0.37(4) 1 calc PR A 2
H47E H 0.8557 0.2373 0.0494 0.192 Uiso 0.37(4) 1 calc PR A 2
H47F H 0.8774 0.2036 0.0189 0.192 Uiso 0.37(4) 1 calc PR A 2
C48 C 0.800(4) 0.1899(8) 0.0221(9) 0.15(2) Uani 0.58(4) 1 d P A 1
H48A H 0.7557 0.1731 -0.0017 0.232 Uiso 0.58(4) 1 calc PR A 1
H48B H 0.8772 0.1815 0.0360 0.232 Uiso 0.58(4) 1 calc PR A 1
H48C H 0.8040 0.2103 0.0012 0.232 Uiso 0.58(4) 1 calc PR A 1
C48' C 0.660(3) 0.2221(9) 0.0723(8) 0.099(14) Uani 0.42(4) 1 d P A 2
H48D H 0.5912 0.2116 0.0807 0.148 Uiso 0.42(4) 1 calc PR A 2
H48E H 0.6403 0.2342 0.0378 0.148 Uiso 0.42(4) 1 calc PR A 2
H48F H 0.6923 0.2375 0.1017 0.148 Uiso 0.42(4) 1 calc PR A 2
C49 C 0.8905(12) 0.2648(3) 0.4045(6) 0.181(6) Uani 1 1 d . . .
H49A H 0.9429 0.2797 0.3903 0.271 Uiso 1 1 calc R . .
H49B H 0.9317 0.2537 0.4375 0.271 Uiso 1 1 calc R . .
H49C H 0.8268 0.2777 0.4134 0.271 Uiso 1 1 calc R . .
C50 C 0.7041(15) -0.0108(4) 0.4010(6) 0.244(11) Uani 1 1 d . . .
H50A H 0.6388 -0.0248 0.3847 0.365 Uiso 1 1 calc R . .
H50B H 0.6801 0.0050 0.4265 0.365 Uiso 1 1 calc R . .
H50C H 0.7657 -0.0249 0.4207 0.365 Uiso 1 1 calc R . .

loop_
_atom_site_aniso_label
_atom_site_aniso_U_11
_atom_site_aniso_U_22
_atom_site_aniso_U_33
_atom_site_aniso_U_23
_atom_site_aniso_U_13
_atom_site_aniso_U_12
Mn1 0.0382(4) 0.0194(3) 0.0149(3) 0.000 -0.0021(2) 0.000
Mn2 0.0388(3) 0.0212(2) 0.0148(2) -0.00183(15) 0.00086(18) 0.00441(18)
Mn3 0.0459(3) 0.0250(2) 0.0173(2) 0.00202(17) 0.0071(2) 0.0038(2)
Mn4 0.0588(5) 0.0189(3) 0.0152(3) 0.000 0.0030(3) 0.000
Mn5 0.0406(3) 0.0234(2) 0.0203(2) -0.00326(17) -0.00321(19) 0.00551(19)
O1 0.067(2) 0.0471(17) 0.0492(17) -0.0215(14) -0.0178(15) 0.0315(15)
O2 0.0597(16) 0.0293(12) 0.0244(12) -0.0103(9) -0.0015(11) 0.0030(11)
O3 0.074(2) 0.0422(15) 0.0295(14) -0.0101(11) -0.0221(13) 0.0129(14)
O4 0.0514(16) 0.0501(16) 0.0252(12) -0.0173(11) -0.0047(11) 0.0056(13)
O5 0.080(2) 0.0519(17) 0.0220(12) 0.0033(11) 0.0182(13) 0.0109(15)
O6 0.0581(17) 0.0488(15) 0.0242(12) 0.0162(11) 0.0016(11) -0.0075(13)
O7 0.0645(19) 0.0359(14) 0.0435(15) 0.0008(12) 0.0039(14) 0.0227(13)
O8 0.0660(18) 0.0367(13) 0.0235(12) 0.0127(10) 0.0078(12) 0.0036(12)
O9 0.0458(14) 0.0473(14) 0.0185(11) -0.0081(10) -0.0011(10) 0.0016(11)
O10 0.0448(14) 0.0299(11) 0.0222(11) 0.0046(9) -0.0003(10) 0.0033(10)
O11 0.0575(17) 0.0290(12) 0.0354(13) -0.0111(10) 0.0039(12) 0.0040(11)
O12 0.0341(12) 0.0295(11) 0.0301(12) 0.0074(9) 0.0017(9) 0.0019(9)
O13 0.0380(12) 0.0245(10) 0.0258(11) -0.0012(8) 0.0081(9) -0.0011(9)
O14 0.0435(14) 0.0315(12) 0.0351(13) 0.0136(10) 0.0088(11) 0.0052(10)
O15 0.0370(13) 0.0330(12) 0.0289(12) -0.0046(9) 0.0045(10) 0.0040(10)
O16 0.0505(15) 0.0344(12) 0.0203(11) 0.0039(9) 0.0049(10) 0.0031(11)
O17 0.108(3) 0.073(3) 0.085(3) -0.015(2) 0.011(3) -0.045(3)
O18 0.088(3) 0.080(3) 0.060(2) 0.0020(19) 0.020(2) -0.041(2)
O19 0.52(2) 0.176(9) 0.243(12) -0.128(9) -0.246(14) 0.214(12)
O20 0.155(5) 0.106(4) 0.111(4) -0.050(3) 0.077(4) -0.061(4)
C1 0.0404(18) 0.0263(15) 0.0250(15) -0.0052(12) 0.0012(13) 0.0037(13)
C2 0.0424(18) 0.0330(16) 0.0171(14) -0.0050(12) -0.0020(12) -0.0015(14)
C3 0.058(2) 0.0342(17) 0.0190(15) 0.0055(13) 0.0036(14) -0.0063(16)
C4 0.0473(19) 0.0214(14) 0.0229(15) 0.0023(11) 0.0011(13) 0.0013(13)
C5 0.0350(16) 0.0291(15) 0.0183(13) 0.0002(11) -0.0001(12) -0.0033(12)
C6 0.0362(16) 0.0276(14) 0.0210(14) 0.0023(11) 0.0061(12) 0.0012(12)
C7 0.0349(16) 0.0258(14) 0.0169(13) 0.0014(11) 0.0011(11) 0.0006(12)
C8 0.0355(16) 0.0244(14) 0.0232(14) -0.0005(11) 0.0037(12) -0.0039(12)
C9 0.0342(16) 0.0261(14) 0.0198(14) -0.0061(11) 0.0012(12) 0.0027(12)
C10 0.0400(18) 0.0338(17) 0.0211(14) -0.0075(12) -0.0052(13) 0.0066(14)
C11 0.049(2) 0.0356(18) 0.0275(17) -0.0042(14) -0.0026(15) 0.0150(16)
C12 0.046(2) 0.0305(16) 0.0290(17) -0.0090(13) 0.0019(14) 0.0090(14)
C13 0.0367(17) 0.0321(16) 0.0175(13) -0.0051(12) -0.0006(12) 0.0025(13)
C14 0.0353(16) 0.0280(15) 0.0214(14) -0.0037(12) -0.0022(12) 0.0056(12)
C15 0.069(3) 0.049(2) 0.043(2) -0.0049(18) -0.015(2) 0.029(2)
C16 0.248(12) 0.169(9) 0.087(5) -0.047(6) -0.046(7) 0.180(10)
C17 0.117(6) 0.091(5) 0.142(8) 0.062(5) -0.014(6) 0.023(5)
C18 0.068(4) 0.092(5) 0.124(6) -0.001(4) -0.039(4) 0.035(3)
C19 0.0469(19) 0.0279(15) 0.0191(14) 0.0047(12) 0.0021(13) -0.0005(14)
C20 0.049(2) 0.0285(15) 0.0260(16) 0.0070(13) 0.0002(14) 0.0044(14)
C21 0.0432(19) 0.0273(15) 0.0295(16) 0.0009(13) 0.0044(14) 0.0083(14)
C22 0.0480(19) 0.0304(16) 0.0207(14) 0.0016(12) 0.0100(13) 0.0061(14)
C23 0.0392(17) 0.0236(14) 0.0205(14) 0.0028(11) 0.0031(12) 0.0034(12)
C24 0.0460(19) 0.0247(14) 0.0208(14) 0.0018(11) 0.0062(13) 0.0041(13)
C25 0.056(2) 0.041(2) 0.047(2) -0.0011(17) 0.0112(19) 0.0202(18)
C26 0.092(5) 0.076(4) 0.154(8) 0.021(4) 0.082(5) 0.035(4)
C27 0.092(4) 0.059(3) 0.066(3) -0.026(3) 0.001(3) 0.027(3)
C28 0.089(4) 0.051(3) 0.071(3) -0.004(2) -0.005(3) 0.037(3)
C29 0.0362(16) 0.0240(14) 0.0178(13) -0.0015(11) -0.0006(12) -0.0017(12)
C30 0.0403(18) 0.0271(15) 0.0227(15) -0.0046(12) -0.0027(13) 0.0033(13)
C31 0.0447(19) 0.0311(16) 0.0214(15) -0.0081(12) -0.0023(13) 0.0016(14)
C32 0.0400(18) 0.0297(15) 0.0229(15) -0.0022(12) -0.0041(13) 0.0019(13)
C33 0.0340(16) 0.0251(14) 0.0212(14) -0.0013(11) 0.0019(12) -0.0008(12)
C34 0.0337(16) 0.0280(15) 0.0203(14) -0.0045(11) 0.0025(12) -0.0001(12)
C35 0.063(3) 0.046(2) 0.0271(18) -0.0154(16) -0.0065(17) 0.0147(19)
C36 0.090(4) 0.046(3) 0.063(3) -0.026(2) -0.002(3) 0.010(2)
C37 0.112(5) 0.092(4) 0.030(2) -0.027(2) -0.022(3) 0.049(4)
C38 0.077(4) 0.090(4) 0.044(3) -0.023(3) 0.013(2) 0.011(3)
C39 0.0349(16) 0.0255(14) 0.0235(15) 0.0043(11) 0.0033(12) 0.0005(12)
C40 0.049(2) 0.0337(17) 0.0217(15) 0.0068(13) 0.0079(14) 0.0057(15)
C41 0.049(2) 0.0360(18) 0.0265(16) 0.0132(14) 0.0089(15) 0.0107(15)
C42 0.0444(19) 0.0306(16) 0.0288(16) 0.0090(13) 0.0102(14) 0.0082(14)
C43 0.0346(16) 0.0286(15) 0.0219(14) 0.0017(12) 0.0048(12) 0.0009(12)
C44 0.0337(16) 0.0278(14) 0.0198(14) 0.0044(11) 0.0026(12) -0.0003(12)
C45 0.097(4) 0.066(3) 0.035(2) 0.030(2) 0.024(2) 0.038(3)
C46 0.21(3) 0.064(7) 0.101(11) 0.051(7) 0.060(13) 0.038(10)
C46' 0.33(7) 0.13(3) 0.040(14) -0.003(13) -0.09(3) 0.10(3)
C47 0.130(12) 0.19(3) 0.060(8) 0.048(11) -0.010(7) 0.066(13)
C47' 0.113(18) 0.18(4) 0.10(3) 0.12(3) 0.054(16) 0.044(19)
C48 0.26(4) 0.17(3) 0.059(12) 0.071(15) 0.09(2) 0.15(3)
C48' 0.14(2) 0.11(2) 0.048(9) 0.041(12) 0.014(12) 0.07(2)
C49 0.161(11) 0.085(6) 0.271(18) 0.001(8) -0.018(11) -0.044(7)
C50 0.31(2) 0.281(19) 0.190(13) -0.112(13) 0.165(14) -0.222(17)

loop_
_atom_type_symbol
_atom_type_description
_atom_type_scat_dispersion_real
_atom_type_scat_dispersion_imag
_atom_type_scat_source
C C 0.0033 0.0016 'International Tables Vol C Tables 4.2.6.8 and 6.1.1.4'
H H 0.0000 0.0000 'International Tables Vol C Tables 4.2.6.8 and 6.1.1.4'
N N 0.0061 0.0033 'International Tables Vol C Tables 4.2.6.8 and 6.1.1.4'
O O 0.0106 0.0060 'International Tables Vol C Tables 4.2.6.8 and 6.1.1.4'
Cl Cl 0.1484 0.1585 'International Tables Vol C Tables 4.2.6.8 and 6.1.1.4'
Mn Mn 0.3368 0.7283 'International Tables Vol C Tables 4.2.6.8 and 6.1.1.4'

loop_
_geom_angle_atom_site_label_1
_geom_angle_atom_site_label_2
_geom_angle_atom_site_label_3
_geom_angle
_geom_angle_site_symmetry_1
_geom_angle_site_symmetry_3
_geom_angle_publ_flag
O11 Mn1 O11 88.98(15) . 2_655 ?
O11 Mn1 O2 168.05(11) . 7_656 ?
O11 Mn1 O2 94.57(10) 2_655 7_656 ?
O11 Mn1 O2 94.57(10) . 8_455 ?
O11 Mn1 O2 168.05(11) 2_655 8_455 ?
O2 Mn1 O2 84.28(15) 7_656 8_455 ?
O11 Mn1 O15 78.65(10) . 2_655 ?
O11 Mn1 O15 90.55(10) 2_655 2_655 ?
O2 Mn1 O15 89.89(10) 7_656 2_655 ?
O2 Mn1 O15 101.33(10) 8_455 2_655 ?
O11 Mn1 O15 90.55(10) . . ?
O11 Mn1 O15 78.65(10) 2_655 . ?
O2 Mn1 O15 101.33(10) 7_656 . ?
O2 Mn1 O15 89.89(10) 8_455 . ?
O15 Mn1 O15 164.93(13) 2_655 . ?
O4 Mn2 O9 174.77(11) . . ?
O4 Mn2 O6 90.17(12) . 5_756 ?
O9 Mn2 O6 85.87(11) . 5_756 ?
O4 Mn2 O13 92.78(10) . 2_755 ?
O9 Mn2 O13 83.35(10) . 2_755 ?
O6 Mn2 O13 82.62(11) 5_756 2_755 ?
O4 Mn2 O12 91.92(10) . 2_655 ?
O9 Mn2 O12 92.26(10) . 2_655 ?
O6 Mn2 O12 102.46(11) 5_756 2_655 ?
O13 Mn2 O12 173.07(9) 2_755 2_655 ?
O4 Mn2 O16 95.03(11) . . ?
O9 Mn2 O16 88.89(10) . . ?
O6 Mn2 O16 174.73(10) 5_756 . ?
O13 Mn2 O16 96.26(9) 2_755 . ?
O12 Mn2 O16 78.24(10) 2_655 . ?
O4 Mn2 Mn3 117.15(8) . . ?
O9 Mn2 Mn3 57.64(7) . . ?
O6 Mn2 Mn3 50.23(9) 5_756 . ?
O13 Mn2 Mn3 44.10(6) 2_755 . ?
O12 Mn2 Mn3 136.68(6) 2_655 . ?
O16 Mn2 Mn3 125.93(7) . . ?
O7 Mn3 O5 100.20(12) . 5_756 ?
O7 Mn3 O18 88.46(16) . . ?
O5 Mn3 O18 91.81(14) 5_756 . ?
O7 Mn3 O10 85.36(11) . . ?
O5 Mn3 O10 172.33(12) 5_756 . ?
O18 Mn3 O10 83.01(13) . . ?
O7 Mn3 O13 113.21(12) . 2_755 ?
O5 Mn3 O13 91.28(11) 5_756 2_755 ?
O18 Mn3 O13 157.16(15) . 2_755 ?
O10 Mn3 O13 91.36(9) . 2_755 ?
O7 Mn3 O6 155.63(10) . 5_756 ?
O5 Mn3 O6 55.78(10) 5_756 5_756 ?
O18 Mn3 O6 88.30(14) . 5_756 ?
O10 Mn3 O6 118.17(9) . 5_756 ?
O13 Mn3 O6 74.86(9) 2_755 5_756 ?
O7 Mn3 Mn2 155.52(10) . . ?
O5 Mn3 Mn2 88.70(8) 5_756 . ?
O18 Mn3 Mn2 114.21(13) . . ?
O10 Mn3 Mn2 88.29(7) . . ?
O13 Mn3 Mn2 43.26(6) 2_755 . ?
O6 Mn3 Mn2 41.74(6) 5_756 . ?
O14 Mn4 O14 83.13(15) 2_755 . ?
O14 Mn4 O8 98.40(10) 2_755 . ?
O14 Mn4 O8 160.46(10) . . ?
O14 Mn4 O8 160.46(10) 2_755 2_755 ?
O14 Mn4 O8 98.40(11) . 2_755 ?
O8 Mn4 O8 86.67(16) . 2_755 ?
O14 Mn4 O10 81.07(9) 2_755 . ?
O14 Mn4 O10 78.71(9) . . ?
O8 Mn4 O10 120.81(9) . . ?
O8 Mn4 O10 80.15(10) 2_755 . ?
O14 Mn4 O10 78.71(9) 2_755 2_755 ?
O14 Mn4 O10 81.07(9) . 2_755 ?
O8 Mn4 O10 80.15(10) . 2_755 ?
O8 Mn4 O10 120.81(9) 2_755 2_755 ?
O10 Mn4 O10 152.87(11) . 2_755 ?
O1 Mn5 O3 97.87(12) 7_656 . ?
O1 Mn5 O17 87.72(19) 7_656 . ?
O3 Mn5 O17 86.66(16) . . ?
O1 Mn5 O12 108.20(13) 7_656 2_655 ?
O3 Mn5 O12 88.12(11) . 2_655 ?
O17 Mn5 O12 163.79(16) . 2_655 ?
O1 Mn5 O15 97.49(11) 7_656 . ?
O3 Mn5 O15 159.25(13) . . ?
O17 Mn5 O15 80.09(14) . . ?
O12 Mn5 O15 100.22(9) 2_655 . ?
O1 Mn5 O16 153.40(11) 7_656 . ?
O3 Mn5 O16 108.53(11) . . ?
O17 Mn5 O16 90.55(16) . . ?
O12 Mn5 O16 76.60(9) 2_655 . ?
O15 Mn5 O16 56.14(8) . . ?
C1 O1 Mn5 142.9(3) . 7_656 ?
C1 O2 Mn1 127.2(2) . 7_656 ?
C2 O3 Mn5 125.5(2) . . ?
C2 O4 Mn2 135.1(2) . . ?
C3 O5 Mn3 99.7(2) . 5_756 ?
C3 O6 Mn2 137.5(3) . 5_756 ?
C3 O6 Mn3 82.8(2) . 5_756 ?
Mn2 O6 Mn3 88.03(10) 5_756 5_756 ?
C4 O7 Mn3 162.8(3) . . ?
C4 O8 Mn4 102.9(2) . . ?
C5 O9 Mn2 146.2(2) . . ?
C5 O10 Mn3 106.4(2) . . ?
C5 O10 Mn4 138.3(2) . . ?
Mn3 O10 Mn4 94.42(9) . . ?
C6 O11 Mn1 163.8(3) . . ?
C6 O12 Mn2 127.6(2) . 2_655 ?
C6 O12 Mn5 107.3(2) . 2_655 ?
Mn2 O12 Mn5 93.30(9) 2_655 2_655 ?
C7 O13 Mn2 136.4(2) . 2_755 ?
C7 O13 Mn3 113.08(19) . 2_755 ?
Mn2 O13 Mn3 92.64(9) 2_755 2_755 ?
C7 O14 Mn4 150.1(2) . . ?
C8 O15 Mn1 136.2(2) . . ?
C8 O15 Mn5 91.74(19) . . ?
Mn1 O15 Mn5 100.65(10) . . ?
C8 O16 Mn2 146.5(2) . . ?
C8 O16 Mn5 91.6(2) . . ?
Mn2 O16 Mn5 89.81(9) . . ?
C49 O17 Mn5 126.7(7) . . ?
C49 O17 H17 116.6 . . ?
Mn5 O17 H17 116.6 . . ?
C50 O18 Mn3 131.3(7) . . ?
C50 O18 H18 114.4 . . ?
Mn3 O18 H18 114.4 . . ?
O2 C1 O1 124.4(3) . . ?
O2 C1 C9 120.6(3) . . ?
O1 C1 C9 115.1(3) . . ?
O3 C2 O4 124.6(3) . . ?
O3 C2 C13 117.2(3) . . ?
O4 C2 C13 118.1(3) . . ?
O5 C3 O6 121.5(3) . . ?
O5 C3 C19 120.3(3) . . ?
O6 C3 C19 118.0(4) . . ?
O7 C4 O8 120.7(3) . . ?
O7 C4 C23 119.1(3) . . ?
O8 C4 C23 120.2(3) . . ?
O9 C5 O10 122.1(3) . . ?
O9 C5 C29 117.7(3) . . ?
O10 C5 C29 120.1(3) . . ?
O11 C6 O12 122.0(3) . . ?
O11 C6 C33 117.9(3) . . ?
O12 C6 C33 120.0(3) . . ?
O14 C7 O13 123.1(3) . . ?
O14 C7 C39 117.4(3) . . ?
O13 C7 C39 119.4(3) . . ?
O16 C8 O15 120.5(3) . . ?
O16 C8 C43 119.7(3) . . ?
O15 C8 C43 119.7(3) . . ?
C14 C9 C10 119.6(3) . . ?
C14 C9 C1 119.0(3) . . ?
C10 C9 C1 121.4(3) . . ?
C9 C10 C11 121.1(3) . . ?
C9 C10 H10A 119.4 . . ?
C11 C10 H10A 119.4 . . ?
C12 C11 C10 117.8(3) . . ?
C12 C11 C15 122.1(3) . . ?
C10 C11 C15 120.1(3) . . ?
C13 C12 C11 121.8(3) . . ?
C13 C12 H12A 119.1 . . ?
C11 C12 H12A 119.1 . . ?
C12 C13 C14 119.6(3) . . ?
C12 C13 C2 120.6(3) . . ?
C14 C13 C2 119.9(3) . . ?
C13 C14 C9 120.1(3) . . ?
C13 C14 H14A 120.0 . . ?
C9 C14 H14A 120.0 . . ?
C16 C15 C18 109.3(7) . . ?
C16 C15 C11 111.8(4) . . ?
C18 C15 C11 111.9(4) . . ?
C16 C15 C17 109.7(8) . . ?
C18 C15 C17 107.2(6) . . ?
C11 C15 C17 106.8(5) . . ?
C15 C16 H16A 109.5 . . ?
C15 C16 H16B 109.5 . . ?
H16A C16 H16B 109.5 . . ?
C15 C16 H16C 109.5 . . ?
H16A C16 H16C 109.5 . . ?
H16B C16 H16C 109.5 . . ?
C15 C17 H17A 109.5 . . ?
C15 C17 H17B 109.5 . . ?
H17A C17 H17B 109.5 . . ?
C15 C17 H17C 109.5 . . ?
H17A C17 H17C 109.5 . . ?
H17B C17 H17C 109.5 . . ?
C15 C18 H18A 109.5 . . ?
C15 C18 H18B 109.5 . . ?
H18A C18 H18B 109.5 . . ?
C15 C18 H18C 109.5 . . ?
H18A C18 H18C 109.5 . . ?
H18B C18 H18C 109.5 . . ?
C24 C19 C20 120.2(3) . . ?
C24 C19 C3 119.2(3) . . ?
C20 C19 C3 120.6(3) . . ?
C21 C20 C19 121.5(3) . . ?
C21 C20 H20A 119.2 . . ?
C19 C20 H20A 119.2 . . ?
C20 C21 C22 117.2(3) . . ?
C20 C21 C25 122.6(3) . . ?
C22 C21 C25 120.1(3) . . ?
C23 C22 C21 121.7(3) . . ?
C23 C22 H22A 119.1 . . ?
C21 C22 H22A 119.1 . . ?
C24 C23 C22 120.2(3) . . ?
C24 C23 C4 119.6(3) . . ?
C22 C23 C4 120.2(3) . . ?
C23 C24 C19 119.0(3) . . ?
C23 C24 H24A 120.5 . . ?
C19 C24 H24A 120.5 . . ?
C26 C25 C21 109.8(4) . . ?
C26 C25 C27 110.9(5) . . ?
C21 C25 C27 108.2(4) . . ?
C26 C25 C28 108.3(5) . . ?
C21 C25 C28 111.7(4) . . ?
C27 C25 C28 108.0(4) . . ?
C25 C26 H26A 109.5 . . ?
C25 C26 H26B 109.5 . . ?
H26A C26 H26B 109.5 . . ?
C25 C26 H26C 109.5 . . ?
H26A C26 H26C 109.5 . . ?
H26B C26 H26C 109.5 . . ?
C25 C27 H27A 109.5 . . ?
C25 C27 H27B 109.5 . . ?
H27A C27 H27B 109.5 . . ?
C25 C27 H27C 109.5 . . ?
H27A C27 H27C 109.5 . . ?
H27B C27 H27C 109.5 . . ?
C25 C28 H28A 109.5 . . ?
C25 C28 H28B 109.5 . . ?
H28A C28 H28B 109.5 . . ?
C25 C28 H28C 109.5 . . ?
H28A C28 H28C 109.5 . . ?
H28B C28 H28C 109.5 . . ?
C34 C29 C30 119.7(3) . . ?
C34 C29 C5 118.1(3) . . ?
C30 C29 C5 122.1(3) . . ?
C31 C30 C29 121.1(3) . . ?
C31 C30 H30A 119.5 . . ?
C29 C30 H30A 119.5 . . ?
C32 C31 C30 118.1(3) . . ?
C32 C31 C35 122.7(3) . . ?
C30 C31 C35 119.1(3) . . ?
C31 C32 C33 121.4(3) . . ?
C31 C32 H32A 119.3 . . ?
C33 C32 H32A 119.3 . . ?
C34 C33 C32 119.6(3) . . ?
C34 C33 C6 118.0(3) . . ?
C32 C33 C6 122.4(3) . . ?
C33 C34 C29 119.9(3) . . ?
C33 C34 H34A 120.0 . . ?
C29 C34 H34A 120.0 . . ?
C37 C35 C38 109.8(5) . . ?
C37 C35 C36 108.8(4) . . ?
C38 C35 C36 107.7(4) . . ?
C37 C35 C31 111.9(3) . . ?
C38 C35 C31 108.9(3) . . ?
C36 C35 C31 109.7(4) . . ?
C35 C36 H36A 109.5 . . ?
C35 C36 H36B 109.5 . . ?
H36A C36 H36B 109.5 . . ?
C35 C36 H36C 109.5 . . ?
H36A C36 H36C 109.5 . . ?
H36B C36 H36C 109.5 . . ?
C35 C37 H37A 109.5 . . ?
C35 C37 H37B 109.5 . . ?
H37A C37 H37B 109.5 . . ?
C35 C37 H37C 109.5 . . ?
H37A C37 H37C 109.5 . . ?
H37B C37 H37C 109.5 . . ?
C35 C38 H38A 109.5 . . ?
C35 C38 H38B 109.5 . . ?
H38A C38 H38B 109.5 . . ?
C35 C38 H38C 109.5 . . ?
H38A C38 H38C 109.5 . . ?
H38B C38 H38C 109.5 . . ?
C40 C39 C44 119.8(3) . . ?
C40 C39 C7 121.0(3) . . ?
C44 C39 C7 119.1(3) . . ?
C39 C40 C41 121.0(3) . . ?
C39 C40 H40A 119.5 . . ?
C41 C40 H40A 119.5 . . ?
C42 C41 C40 118.2(3) . . ?
C42 C41 C45 120.7(3) . . ?
C40 C41 C45 121.0(3) . . ?
C41 C42 C43 121.3(3) . . ?
C41 C42 H42A 119.3 . . ?
C43 C42 H42A 119.3 . . ?
C44 C43 C42 119.5(3) . . ?
C44 C43 C8 120.5(3) . . ?
C42 C43 C8 120.0(3) . . ?
C43 C44 C39 120.0(3) . . ?
C43 C44 H44A 120.0 . . ?
C39 C44 H44A 120.0 . . ?
C48' C45 C48 128.9(11) . . ?
C48' C45 C46' 115(2) . . ?
C48 C45 C46' 49(3) . . ?
C48' C45 C41 116.0(8) . . ?
C48 C45 C41 114.8(8) . . ?
C46' C45 C41 109.6(12) . . ?
C48' C45 C46 47.1(15) . . ?
C48 C45 C46 110.3(16) . . ?
C46' C45 C46 142.5(14) . . ?
C41 C45 C46 107.8(8) . . ?
C48' C45 C47 57(2) . . ?
C48 C45 C47 113(2) . . ?
C46' C45 C47 68(2) . . ?
C41 C45 C47 106.3(6) . . ?
C46 C45 C47 104.3(18) . . ?
C48' C45 C47' 112.0(18) . . ?
C48 C45 C47' 50.4(16) . . ?
C46' C45 C47' 100(3) . . ?
C41 C45 C47' 102.0(9) . . ?
C46 C45 C47' 69.1(16) . . ?
C47 C45 C47' 151.5(10) . . ?
C45 C46 H46A 109.4 . . ?
C45 C46 H46B 109.5 . . ?
H46A C46 H46B 109.5 . . ?
C45 C46 H46C 109.5 . . ?
H46A C46 H46C 109.5 . . ?
H46B C46 H46C 109.5 . . ?
C45 C46' H46D 109.4 . . ?
C45 C46' H46E 109.5 . . ?
H46D C46' H46E 109.5 . . ?
C45 C46' H46F 109.5 . . ?
H46D C46' H46F 109.5 . . ?
H46E C46' H46F 109.5 . . ?
C45 C47 H47A 109.5 . . ?
C45 C47 H47B 109.5 . . ?
H47A C47 H47B 109.5 . . ?
C45 C47 H47C 109.5 . . ?
H47A C47 H47C 109.5 . . ?
H47B C47 H47C 109.5 . . ?
C45 C47' H47D 109.5 . . ?
C45 C47' H47E 109.5 . . ?
H47D C47' H47E 109.5 . . ?
C45 C47' H47F 109.5 . . ?
H47D C47' H47F 109.5 . . ?
H47E C47' H47F 109.5 . . ?
C45 C48 H48A 109.5 . . ?
C45 C48 H48B 109.5 . . ?
H48A C48 H48B 109.5 . . ?
C45 C48 H48C 109.5 . . ?
H48A C48 H48C 109.5 . . ?
H48B C48 H48C 109.5 . . ?
C45 C48' H48D 109.4 . . ?
C45 C48' H48E 109.5 . . ?
H48D C48' H48E 109.5 . . ?
C45 C48' H48F 109.5 . . ?
H48D C48' H48F 109.5 . . ?
H48E C48' H48F 109.5 . . ?
O17 C49 H49A 109.5 . . ?
O17 C49 H49B 109.5 . . ?
H49A C49 H49B 109.5 . . ?
O17 C49 H49C 109.5 . . ?
H49A C49 H49C 109.5 . . ?
H49B C49 H49C 109.5 . . ?
O18 C50 H50A 109.5 . . ?
O18 C50 H50B 109.5 . . ?
H50A C50 H50B 109.5 . . ?
O18 C50 H50C 109.5 . . ?
H50A C50 H50C 109.5 . . ?
H50B C50 H50C 109.5 . . ?

loop_
_geom_bond_atom_site_label_1
_geom_bond_atom_site_label_2
_geom_bond_distance
_geom_bond_site_symmetry_2
_geom_bond_publ_flag
Mn1 O11 2.157(2) . ?
Mn1 O11 2.157(2) 2_655 ?
Mn1 O2 2.164(2) 7_656 ?
Mn1 O2 2.164(2) 8_455 ?
Mn1 O15 2.286(3) 2_655 ?
Mn1 O15 2.286(3) . ?
Mn2 O4 2.093(2) . ?
Mn2 O9 2.139(2) . ?
Mn2 O6 2.154(3) 5_756 ?
Mn2 O13 2.218(2) 2_755 ?
Mn2 O12 2.234(2) 2_655 ?
Mn2 O16 2.283(2) . ?
Mn2 Mn3 3.2331(7) . ?
Mn3 O7 2.086(3) . ?
Mn3 O5 2.145(3) 5_756 ?
Mn3 O18 2.184(4) . ?
Mn3 O10 2.192(2) . ?
Mn3 O13 2.252(2) 2_755 ?
Mn3 O6 2.487(3) 5_756 ?
Mn4 O14 2.124(2) 2_755 ?
Mn4 O14 2.124(2) . ?
Mn4 O8 2.201(3) . ?
Mn4 O8 2.201(3) 2_755 ?
Mn4 O10 2.483(3) . ?
Mn4 O10 2.483(3) 2_755 ?
Mn5 O1 2.030(3) 7_656 ?
Mn5 O3 2.091(3) . ?
Mn5 O17 2.220(4) . ?
Mn5 O12 2.256(2) 2_655 ?
Mn5 O15 2.338(2) . ?
Mn5 O16 2.342(3) . ?
O1 C1 1.260(4) . ?
O1 Mn5 2.030(3) 7_656 ?
O2 C1 1.250(4) . ?
O2 Mn1 2.164(2) 7_656 ?
O3 C2 1.248(5) . ?
O4 C2 1.251(4) . ?
O5 C3 1.233(5) . ?
O5 Mn3 2.145(3) 5_756 ?
O6 C3 1.273(5) . ?
O6 Mn2 2.154(3) 5_756 ?
O6 Mn3 2.487(3) 5_756 ?
O7 C4 1.249(5) . ?
O8 C4 1.259(4) . ?
O9 C5 1.260(4) . ?
O10 C5 1.267(4) . ?
O11 C6 1.245(4) . ?
O12 C6 1.276(4) . ?
O12 Mn2 2.234(2) 2_655 ?
O12 Mn5 2.256(2) 2_655 ?
O13 C7 1.278(4) . ?
O13 Mn2 2.218(2) 2_755 ?
O13 Mn3 2.252(2) 2_755 ?
O14 C7 1.238(4) . ?
O15 C8 1.268(4) . ?
O16 C8 1.268(4) . ?
O17 C49 1.411(12) . ?
O17 H17 0.9300 . ?
O18 C50 1.254(12) . ?
O18 H18 0.9300 . ?
C1 C9 1.505(4) . ?
C2 C13 1.505(4) . ?
C3 C19 1.508(5) . ?
C4 C23 1.501(4) . ?
C5 C29 1.493(4) . ?
C6 C33 1.487(4) . ?
C7 C39 1.499(4) . ?
C8 C43 1.492(4) . ?
C9 C14 1.389(4) . ?
C9 C10 1.392(5) . ?
C10 C11 1.400(5) . ?
C10 H10A 0.9300 . ?
C11 C12 1.386(5) . ?
C11 C15 1.540(5) . ?
C12 C13 1.386(5) . ?
C12 H12A 0.9300 . ?
C13 C14 1.386(4) . ?
C14 H14A 0.9300 . ?
C15 C16 1.506(8) . ?
C15 C18 1.511(8) . ?
C15 C17 1.564(11) . ?
C16 H16A 0.9600 . ?
C16 H16B 0.9600 . ?
C16 H16C 0.9600 . ?
C17 H17A 0.9600 . ?
C17 H17B 0.9600 . ?
C17 H17C 0.9600 . ?
C18 H18A 0.9600 . ?
C18 H18B 0.9600 . ?
C18 H18C 0.9600 . ?
C19 C24 1.388(4) . ?
C19 C20 1.393(5) . ?
C20 C21 1.391(5) . ?
C20 H20A 0.9300 . ?
C21 C22 1.397(5) . ?
C21 C25 1.529(5) . ?
C22 C23 1.387(5) . ?
C22 H22A 0.9300 . ?
C23 C24 1.387(4) . ?
C24 H24A 0.9300 . ?
C25 C26 1.503(8) . ?
C25 C27 1.532(7) . ?
C25 C28 1.540(7) . ?
C26 H26A 0.9600 . ?
C26 H26B 0.9600 . ?
C26 H26C 0.9600 . ?
C27 H27A 0.9600 . ?
C27 H27B 0.9600 . ?
C27 H27C 0.9600 . ?
C28 H28A 0.9600 . ?
C28 H28B 0.9600 . ?
C28 H28C 0.9600 . ?
C29 C34 1.390(4) . ?
C29 C30 1.399(4) . ?
C30 C31 1.396(4) . ?
C30 H30A 0.9300 . ?
C31 C32 1.391(5) . ?
C31 C35 1.541(5) . ?
C32 C33 1.398(4) . ?
C32 H32A 0.9300 . ?
C33 C34 1.390(4) . ?
C34 H34A 0.9300 . ?
C35 C37 1.516(6) . ?
C35 C38 1.520(8) . ?
C35 C36 1.528(7) . ?
C36 H36A 0.9600 . ?
C36 H36B 0.9600 . ?
C36 H36C 0.9600 . ?
C37 H37A 0.9600 . ?
C37 H37B 0.9600 . ?
C37 H37C 0.9600 . ?
C38 H38A 0.9600 . ?
C38 H38B 0.9600 . ?
C38 H38C 0.9600 . ?
C39 C40 1.393(4) . ?
C39 C44 1.399(5) . ?
C40 C41 1.397(5) . ?
C40 H40A 0.9300 . ?
C41 C42 1.396(5) . ?
C41 C45 1.541(5) . ?
C42 C43 1.401(4) . ?
C42 H42A 0.9300 . ?
C43 C44 1.386(5) . ?
C44 H44A 0.9300 . ?
C45 C48' 1.405(18) . ?
C45 C48 1.432(15) . ?
C45 C46' 1.47(3) . ?
C45 C46 1.564(17) . ?
C45 C47 1.56(2) . ?
C45 C47' 1.65(3) . ?
C46 H46A 0.9600 . ?
C46 H46B 0.9600 . ?
C46 H46C 0.9600 . ?
C46' H46D 0.9600 . ?
C46' H46E 0.9600 . ?
C46' H46F 0.9600 . ?
C47 H47A 0.9600 . ?
C47 H47B 0.9600 . ?
C47 H47C 0.9600 . ?
C47' H47D 0.9600 . ?
C47' H47E 0.9600 . ?
C47' H47F 0.9600 . ?
C48 H48A 0.9600 . ?
C48 H48B 0.9600 . ?
C48 H48C 0.9600 . ?
C48' H48D 0.9600 . ?
C48' H48E 0.9600 . ?
C48' H48F 0.9600 . ?
C49 H49A 0.9600 . ?
C49 H49B 0.9600 . ?
C49 H49C 0.9600 . ?
C50 H50A 0.9600 . ?
C50 H50B 0.9600 . ?
C50 H50C 0.9600 . ?
